data_9007961
loop_
_publ_author_name
'Kang, Q. Q.'
'Long, L. S.'
'Huang, R. B.'
'Zheng, L. S.'

_publ_section_title
;
 La(NO2)3, a novel (3,9)-connected lanthanide-based network
;
_journal_name_full 'Acta Crystallographica, Section E'
_journal_page_first i12
_journal_page_last i14
_journal_paper_doi 10.1107/S1600536804000297
_journal_volume 60
_journal_year 2004
_chemical_formula_structural La(NO2)3
_chemical_formula_sum 'La N3 O6'
_space_group_IT_number 160
_symmetry_space_group_name_Hall 'R 3 -2"'
_symmetry_space_group_name_H-M 'R 3 m :H'
_cell_angle_alpha 90
_cell_angle_beta 90
_cell_angle_gamma 120
_cell_length_a 10.6226
_cell_length_b 10.6226
_cell_length_c 4.0954
_cell_formula_units_Z 3
_cell_volume 400.211
_exptl_crystal_density_diffrn 3.447
_cod_original_sg_symbol_H-M 'R 3 m'
_cod_database_code 9007961

loop_
_symmetry_equiv_pos_as_xyz
x,y,z
2/3+x,1/3+y,1/3+z
1/3+x,2/3+y,2/3+z
x,x-y,z
2/3+x,1/3+x-y,1/3+z
1/3+x,2/3+x-y,2/3+z
-y,-x,z
2/3-y,1/3-x,1/3+z
1/3-y,2/3-x,2/3+z
-x+y,y,z
2/3-x+y,1/3+y,1/3+z
1/3-x+y,2/3+y,2/3+z
-y,x-y,z
2/3-y,1/3+x-y,1/3+z
1/3-y,2/3+x-y,2/3+z
-x+y,-x,z
2/3-x+y,1/3-x,1/3+z
1/3-x+y,2/3-x,2/3+z

loop_
_atom_site_aniso_label
_atom_site_aniso_U_11
_atom_site_aniso_U_22
_atom_site_aniso_U_33
_atom_site_aniso_U_12
_atom_site_aniso_U_13
_atom_site_aniso_U_23
La 0.00908 0.00908 0.00635 0.00454 0.00000 0.00000
N 0.01880 0.02550 0.01890 0.00940 0.00040 0.00020
O1 0.01130 0.02820 0.01460 0.00570 0.00320 0.00160
O2 0.00660 0.01550 0.01240 0.00330 0.00060 0.00030

loop_
_atom_site_label
_atom_site_fract_x
_atom_site_fract_y
_atom_site_fract_z
_atom_site_U_iso_or_equiv
La 0.00000 0.00000 0.27230 0.00817
N -0.30690 -0.15346 0.73240 0.02180
O1 -0.39600 -0.19798 0.95510 0.01990
O2 -0.17050 -0.08523 0.77540 0.01250

_cod_duplicate_entry 2203238
